data_4308652
loop_
_publ_author_name
'Satoshi Koizumi'
'Masayuki Nihei'
'Motohiro Nakano'
'Hiroki Oshio'

_publ_contact_author_name 'Hiroki Oshio'
_publ_section_title
;
Antiferromagnetic FeIII6 Ring and Single-Molecule Magnet MnII3MnIII4 Wheel
;
_journal_name_full 'Inorganic Chemistry'
_journal_page_first 1208
_journal_page_last 1210
_journal_paper_doi 10.1021/ic0484203
_journal_volume 44
_journal_year 2005
_chemical_formula_sum 'C66 H80 Fe6 N12 O31'
_chemical_formula_weight 1872.51
_chemical_name_common (FeIII6L6).H2O
_chemical_name_systematic
;
?
;
_space_group_IT_number 148
_symmetry_cell_setting trigonal
_symmetry_space_group_name_Hall '-R 3'
_symmetry_space_group_name_H-M 'R -3 :H'
_atom_sites_solution_hydrogens geom
_atom_sites_solution_primary direct
_atom_sites_solution_secondary difmap
_audit_creation_method SHELXL-97
_cell_angle_alpha 90.00
_cell_angle_beta 90.00
_cell_angle_gamma 120.00
_cell_formula_units_Z 3
_cell_length_a 30.208(7)
_cell_length_b 30.208(7)
_cell_length_c 8.454(3)
_cell_measurement_temperature 203.15
_cell_volume 6681(3)
_computing_structure_refinement 'SHELXL-97 (Sheldrick, 1997)'
_computing_structure_solution 'SHELXS-97 (Sheldrick, 1990)'
_diffrn_ambient_temperature 273(2)
_diffrn_measured_fraction_theta_full 0.993
_diffrn_measured_fraction_theta_max 0.993
_diffrn_radiation_monochromator graphite
_diffrn_radiation_source 'fine-focus sealed tube'
_diffrn_radiation_type MoK\a
_diffrn_radiation_wavelength 0.71073
_diffrn_reflns_av_R_equivalents 0.0685
_diffrn_reflns_av_sigmaI/netI 0.0405
_diffrn_reflns_limit_h_max 33
_diffrn_reflns_limit_h_min -33
_diffrn_reflns_limit_k_max 28
_diffrn_reflns_limit_k_min -33
_diffrn_reflns_limit_l_max 9
_diffrn_reflns_limit_l_min -9
_diffrn_reflns_number 9854
_diffrn_reflns_theta_full 23.32
_diffrn_reflns_theta_max 23.32
_diffrn_reflns_theta_min 1.35
_exptl_absorpt_coefficient_mu 1.061
_exptl_absorpt_correction_T_max 1.00
_exptl_absorpt_correction_T_min 0.94
_exptl_absorpt_correction_type empirical
_exptl_absorpt_process_details SADABS
_exptl_crystal_colour orange
_exptl_crystal_density_diffrn 1.396
_exptl_crystal_density_method 'not measured'
_exptl_crystal_description block
_exptl_crystal_F_000 2862
_exptl_crystal_size_max 0.2
_exptl_crystal_size_mid 0.2
_exptl_crystal_size_min 0.3
_refine_diff_density_max 1.894
_refine_diff_density_min -0.483
_refine_diff_density_rms 0.171
_refine_ls_extinction_method none
_refine_ls_goodness_of_fit_ref 1.090
_refine_ls_hydrogen_treatment mixed
_refine_ls_matrix_type full
_refine_ls_number_parameters 181
_refine_ls_number_reflns 2133
_refine_ls_number_restraints 0
_refine_ls_restrained_S_all 1.090
_refine_ls_R_factor_all 0.0722
_refine_ls_R_factor_gt 0.0618
_refine_ls_shift/su_max 0.013
_refine_ls_shift/su_mean 0.003
_refine_ls_structure_factor_coef Fsqd
_refine_ls_weighting_details 'calc w=1/[\s^2^(Fo^2^)+(0.1464P)^2^+12.2371P] where P=(Fo^2^+2Fc^2^)/3'
_refine_ls_weighting_scheme calc
_refine_ls_wR_factor_gt 0.1929
_refine_ls_wR_factor_ref 0.2049
_reflns_number_gt 1743
_reflns_number_total 2133
_reflns_threshold_expression >2sigma(I)
_cod_data_source_file ic0484203si20041117_075813_2.cif
_cod_data_source_block '[Fe6]'
_cod_depositor_comments
;
The following automatic conversions were performed:
_cell_measurement_temperature value '-70' changed to '203.15' -
converted between degrees Celsius(C) and Kelvins(K), value should be
numeric, permitted range [0.0;+inf] given in Kelvins(K) without
temperature units.
Automatic conversion script
Id: cif_fix_values 1391 2010-09-07 12:51:13Z saulius 
;
_cod_original_sg_symbol_H-M 'R -3'
_cod_database_code 4308652

loop_
_symmetry_equiv_pos_as_xyz
'x, y, z'
'-y, x-y, z'
'-x+y, -x, z'
'x+2/3, y+1/3, z+1/3'
'-y+2/3, x-y+1/3, z+1/3'
'-x+y+2/3, -x+1/3, z+1/3'
'x+1/3, y+2/3, z+2/3'
'-y+1/3, x-y+2/3, z+2/3'
'-x+y+1/3, -x+2/3, z+2/3'
'-x, -y, -z'
'y, -x+y, -z'
'x-y, x, -z'
'-x+2/3, -y+1/3, -z+1/3'
'y+2/3, -x+y+1/3, -z+1/3'
'x-y+2/3, x+1/3, -z+1/3'
'-x+1/3, -y+2/3, -z+2/3'
'y+1/3, -x+y+2/3, -z+2/3'
'x-y+1/3, x+2/3, -z+2/3'

loop_
_atom_site_label
_atom_site_type_symbol
_atom_site_fract_x
_atom_site_fract_y
_atom_site_fract_z
_atom_site_U_iso_or_equiv
_atom_site_adp_type
_atom_site_occupancy
_atom_site_symmetry_multiplicity
_atom_site_calc_flag
_atom_site_refinement_flags
_atom_site_disorder_assembly
_atom_site_disorder_group
Fe Fe 0.12030(3) 0.06811(2) 1.00550(8) 0.0285(4) Uani 1 1 d . . .
O1 O 0.17987(13) 0.11552(15) 1.1228(4) 0.0425(10) Uani 1 1 d . . .
O2 O 0.10601(13) 0.11569(13) 0.8788(4) 0.0344(9) Uani 1 1 d . . .
O3 O 0.07005(13) 0.07667(13) 1.1300(4) 0.0312(8) Uani 1 1 d . . .
O4 O 0.4090(2) 0.2776(2) 1.0936(9) 0.107(2) Uani 1 1 d . . .
O5 O 0.4039(2) 0.2346(3) 0.8822(9) 0.104(2) Uani 1 1 d . . .
N1 N 0.17192(16) 0.08523(16) 0.7994(5) 0.0347(10) Uani 1 1 d . . .
N2 N 0.3850(2) 0.2427(3) 0.9994(10) 0.080(2) Uani 1 1 d . . .
C1 C 0.2289(2) 0.1455(2) 1.0914(7) 0.0446(14) Uani 1 1 d . . .
C2 C 0.2583(2) 0.1861(2) 1.1881(8) 0.0572(17) Uani 1 1 d . . .
H2 H 0.2433 0.1922 1.2749 0.069 Uiso 1 1 calc R . .
C3 C 0.3098(2) 0.2180(3) 1.1602(9) 0.0658(19) Uani 1 1 d . . .
H3 H 0.3296 0.2448 1.2290 0.079 Uiso 1 1 calc R . .
C4 C 0.3309(2) 0.2096(3) 1.0304(9) 0.0611(18) Uani 1 1 d . . .
C5 C 0.3028(2) 0.1693(3) 0.9298(8) 0.0587(18) Uani 1 1 d . . .
H5 H 0.3181 0.1642 0.8416 0.070 Uiso 1 1 calc R . .
C6 C 0.2514(2) 0.1363(2) 0.9606(7) 0.0441(14) Uani 1 1 d . . .
C7 C 0.2208(2) 0.0907(2) 0.8535(7) 0.0452(14) Uani 1 1 d . . .
H7A H 0.2414 0.0937 0.7617 0.054 Uiso 1 1 calc R . .
H7B H 0.2139 0.0599 0.9097 0.054 Uiso 1 1 calc R . .
C8 C 0.1786(2) 0.1332(2) 0.7267(7) 0.0420(13) Uani 1 1 d . . .
H8A H 0.1906 0.1360 0.6188 0.050 Uiso 1 1 calc R . .
H8B H 0.2041 0.1625 0.7855 0.050 Uiso 1 1 calc R . .
C9 C 0.1292(2) 0.1331(2) 0.7276(6) 0.0372(13) Uani 1 1 d . . .
H9A H 0.1352 0.1673 0.7079 0.045 Uiso 1 1 calc R . .
H9B H 0.1069 0.1107 0.6453 0.045 Uiso 1 1 calc R . .
C10 C 0.1470(2) 0.0412(2) 0.6912(7) 0.0477(15) Uani 1 1 d . . .
H10A H 0.1595 0.0179 0.7131 0.057 Uiso 1 1 calc R . .
H10B H 0.1561 0.0531 0.5831 0.057 Uiso 1 1 calc R . .
C11 C 0.0767(2) 0.0898(2) 1.2928(6) 0.0404(13) Uani 1 1 d . . .
H11A H 0.0954 0.0754 1.3438 0.048 Uiso 1 1 calc R . .
H11B H 0.0437 0.0760 1.3438 0.048 Uiso 1 1 calc R . .
O1S O 0.2947(7) 0.2985(7) 0.441(2) 0.027(4) Uani 0.17 1 d P . .

loop_
_atom_site_aniso_label
_atom_site_aniso_U_11
_atom_site_aniso_U_22
_atom_site_aniso_U_33
_atom_site_aniso_U_23
_atom_site_aniso_U_13
_atom_site_aniso_U_12
Fe 0.0251(5) 0.0278(5) 0.0307(6) -0.0003(3) 0.0004(3) 0.0120(3)
O1 0.027(2) 0.048(2) 0.040(2) -0.0066(17) -0.0021(16) 0.0100(18)
O2 0.037(2) 0.0317(19) 0.036(2) 0.0092(15) 0.0095(15) 0.0179(16)
O3 0.0330(19) 0.0338(19) 0.0314(19) 0.0034(15) 0.0036(15) 0.0202(16)
O4 0.038(3) 0.088(4) 0.149(6) -0.001(4) -0.010(3) -0.003(3)
O5 0.037(3) 0.132(6) 0.114(5) 0.024(4) 0.010(3) 0.020(3)
N1 0.030(2) 0.036(2) 0.033(2) -0.0015(19) 0.0022(18) 0.013(2)
N2 0.033(3) 0.081(5) 0.107(6) 0.021(4) -0.006(4) 0.012(3)
C1 0.026(3) 0.046(3) 0.052(3) 0.004(3) -0.003(2) 0.011(3)
C2 0.041(4) 0.059(4) 0.058(4) -0.015(3) -0.006(3) 0.015(3)
C3 0.038(4) 0.056(4) 0.073(5) -0.008(3) -0.013(3) 0.001(3)
C4 0.027(3) 0.066(4) 0.076(5) 0.009(4) -0.003(3) 0.012(3)
C5 0.033(3) 0.074(5) 0.065(4) 0.011(4) 0.003(3) 0.023(3)
C6 0.029(3) 0.052(4) 0.047(3) -0.001(3) -0.002(2) 0.017(3)
C7 0.036(3) 0.055(4) 0.050(3) 0.001(3) 0.007(3) 0.027(3)
C8 0.033(3) 0.038(3) 0.042(3) 0.009(2) 0.009(2) 0.009(2)
C9 0.040(3) 0.037(3) 0.033(3) 0.010(2) 0.005(2) 0.018(2)
C10 0.055(4) 0.044(3) 0.036(3) 0.000(3) 0.012(3) 0.019(3)
C11 0.054(3) 0.051(3) 0.027(3) 0.003(2) 0.003(2) 0.035(3)
O1S 0.045(12) 0.024(10) 0.022(10) -0.002(8) -0.027(9) 0.024(9)

loop_
_atom_type_symbol
_atom_type_description
_atom_type_scat_dispersion_real
_atom_type_scat_dispersion_imag
_atom_type_scat_source
C C 0.0033 0.0016 'International Tables Vol C Tables 4.2.6.8 and 6.1.1.4'
H H 0.0000 0.0000 'International Tables Vol C Tables 4.2.6.8 and 6.1.1.4'
N N 0.0061 0.0033 'International Tables Vol C Tables 4.2.6.8 and 6.1.1.4'
O O 0.0106 0.0060 'International Tables Vol C Tables 4.2.6.8 and 6.1.1.4'
Fe Fe 0.3463 0.8444 'International Tables Vol C Tables 4.2.6.8 and 6.1.1.4'

loop_
_geom_angle_atom_site_label_1
_geom_angle_atom_site_label_2
_geom_angle_atom_site_label_3
_geom_angle
_geom_angle_site_symmetry_1
_geom_angle_site_symmetry_3
_geom_angle_publ_flag
O1 Fe O2 91.84(15) . 11_557 ?
O1 Fe O3 97.03(15) . . ?
O2 Fe O3 97.99(14) 11_557 . ?
O1 Fe O2 101.44(17) . . ?
O2 Fe O2 165.42(18) 11_557 . ?
O3 Fe O2 74.63(14) . . ?
O1 Fe O3 156.68(16) . 11_557 ?
O2 Fe O3 74.60(14) 11_557 11_557 ?
O3 Fe O3 103.5(2) . 11_557 ?
O2 Fe O3 94.64(14) . 11_557 ?
O1 Fe N1 86.83(15) . . ?
O2 Fe N1 109.08(16) 11_557 . ?
O3 Fe N1 152.55(15) . . ?
O2 Fe N1 77.97(15) . . ?
O3 Fe N1 80.08(15) 11_557 . ?
C1 O1 Fe 135.9(4) . . ?
C9 O2 Fe 133.8(3) . 12_557 ?
C9 O2 Fe 120.1(3) . . ?
Fe O2 Fe 105.53(15) 12_557 . ?
C11 O3 Fe 123.0(3) . . ?
C11 O3 Fe 114.6(3) . 12_557 ?
Fe O3 Fe 104.97(15) . 12_557 ?
C10 N1 C7 108.9(4) . . ?
C10 N1 C8 112.4(4) . . ?
C7 N1 C8 112.2(4) . . ?
C10 N1 Fe 107.1(3) . . ?
C7 N1 Fe 109.3(3) . . ?
C8 N1 Fe 106.7(3) . . ?
O4 N2 O5 124.2(7) . . ?
O4 N2 C4 116.9(8) . . ?
O5 N2 C4 118.9(8) . . ?
O1 C1 C2 119.9(5) . . ?
O1 C1 C6 120.9(5) . . ?
C2 C1 C6 119.2(5) . . ?
C1 C2 C3 121.7(7) . . ?
C4 C3 C2 118.5(6) . . ?
C3 C4 C5 121.8(6) . . ?
C3 C4 N2 119.3(7) . . ?
C5 C4 N2 118.8(7) . . ?
C4 C5 C6 119.6(6) . . ?
C5 C6 C1 119.2(6) . . ?
C5 C6 C7 119.7(6) . . ?
C1 C6 C7 121.1(5) . . ?
N1 C7 C6 114.1(5) . . ?
N1 C8 C9 110.3(4) . . ?
O2 C9 C8 108.2(4) . . ?
N1 C10 C11 112.2(4) . 11_557 ?
O3 C11 C10 109.2(4) . 12_557 ?

loop_
_geom_bond_atom_site_label_1
_geom_bond_atom_site_label_2
_geom_bond_distance
_geom_bond_site_symmetry_2
_geom_bond_publ_flag
Fe O1 1.922(4) . ?
Fe O2 1.961(3) 11_557 ?
Fe O3 1.968(3) . ?
Fe O2 2.005(3) . ?
Fe O3 2.013(3) 11_557 ?
Fe N1 2.220(4) . ?
O1 C1 1.320(6) . ?
O2 C9 1.426(6) . ?
O2 Fe 1.961(3) 12_557 ?
O3 C11 1.418(6) . ?
O3 Fe 2.013(3) 12_557 ?
O4 N2 1.226(9) . ?
O5 N2 1.228(9) . ?
N1 C10 1.474(7) . ?
N1 C7 1.475(7) . ?
N1 C8 1.492(7) . ?
N2 C4 1.452(8) . ?
C1 C2 1.368(9) . ?
C1 C6 1.398(8) . ?
C2 C3 1.380(9) . ?
C3 C4 1.355(10) . ?
C4 C5 1.376(10) . ?
C5 C6 1.386(8) . ?
C6 C7 1.516(8) . ?
C8 C9 1.491(7) . ?
C10 C11 1.502(8) 11_557 ?
C11 C10 1.502(8) 12_557 ?
